data_7013999
loop_
_publ_author_name
'Deng, Mingyu'
'Yao, Yingming'
'Shen, Qi'
'Zhang, Yong'
'Sun, Jin'

_publ_section_title
;
 Novel lanthanide(II) complexes supported by carbon-bridged biphenolate
 ligands: synthesis, structure and catalytic activity.
;
_journal_issue 6
_journal_name_full 'Dalton transactions (Cambridge, England : 2003)'
_journal_page_first 944
_journal_page_last 950
_journal_paper_doi 10.1039/b317027f
_journal_year 2004
_chemical_formula_moiety 'C84 H160 N12 O8 P4 Sm2'
_chemical_formula_sum 'C84 H160 N12 O8 P4 Sm2'
_chemical_formula_weight 1890.82
_chemical_name_systematic
;
?
;
_space_group_IT_number 15
_symmetry_cell_setting monoclinic
_symmetry_Int_Tables_number 15
_symmetry_space_group_name_Hall '-C 2yc'
_symmetry_space_group_name_H-M 'C 1 2/c 1'
_atom_sites_solution_hydrogens geom
_atom_sites_solution_primary direct
_atom_sites_solution_secondary difmap
_audit_creation_method SHELXL-97
_cell_angle_alpha 90.00
_cell_angle_beta 100.534(2)
_cell_angle_gamma 90.00
_cell_formula_units_Z 4
_cell_length_a 32.122(2)
_cell_length_b 14.5658(9)
_cell_length_c 21.2482(13)
_cell_measurement_reflns_used 10082
_cell_measurement_temperature 193(2)
_cell_measurement_theta_max 27.5
_cell_measurement_theta_min 3.1
_cell_volume 9774.1(10)
_computing_cell_refinement CrystalClear
_computing_data_collection CrystalClear
_computing_data_reduction CrystalStructure
_computing_structure_refinement 'SHELXL-97 (Sheldrick, 1997)'
_computing_structure_solution 'SHELXS-97 (Sheldrick, 1990)'
_diffrn_ambient_temperature 193(2)
_diffrn_detector_area_resol_mean 14.62
_diffrn_measured_fraction_theta_full 0.988
_diffrn_measured_fraction_theta_max 0.988
_diffrn_measurement_device_type 'Rigaku Mercury'
_diffrn_measurement_method \w
_diffrn_radiation_monochromator graphite
_diffrn_radiation_source 'fine-focus sealed tube'
_diffrn_radiation_type MoK\a
_diffrn_radiation_wavelength 0.71070
_diffrn_reflns_av_R_equivalents 0.0473
_diffrn_reflns_av_sigmaI/netI 0.0327
_diffrn_reflns_limit_h_max 41
_diffrn_reflns_limit_h_min -41
_diffrn_reflns_limit_k_max 18
_diffrn_reflns_limit_k_min -18
_diffrn_reflns_limit_l_max 27
_diffrn_reflns_limit_l_min -27
_diffrn_reflns_number 53026
_diffrn_reflns_theta_full 27.48
_diffrn_reflns_theta_max 27.48
_diffrn_reflns_theta_min 3.16
_exptl_absorpt_coefficient_mu 1.310
_exptl_absorpt_correction_T_max 0.9139
_exptl_absorpt_correction_T_min 0.5605
_exptl_absorpt_correction_type multi-scan
_exptl_absorpt_process_details 'Jacobson, R. (1998) Private communication'
_exptl_crystal_colour black
_exptl_crystal_density_diffrn 1.285
_exptl_crystal_density_method 'not measured'
_exptl_crystal_description platelet
_exptl_crystal_F_000 3984
_exptl_crystal_size_max 0.50
_exptl_crystal_size_mid 0.40
_exptl_crystal_size_min 0.07
_refine_diff_density_max 1.068
_refine_diff_density_min -0.656
_refine_diff_density_rms 0.075
_refine_ls_extinction_method none
_refine_ls_goodness_of_fit_ref 1.373
_refine_ls_hydrogen_treatment mixed
_refine_ls_matrix_type full
_refine_ls_number_parameters 569
_refine_ls_number_reflns 11067
_refine_ls_number_restraints 2
_refine_ls_restrained_S_all 1.381
_refine_ls_R_factor_all 0.0579
_refine_ls_R_factor_gt 0.0554
_refine_ls_shift/su_max 0.003
_refine_ls_shift/su_mean 0.000
_refine_ls_structure_factor_coef Fsqd
_refine_ls_weighting_details 'calc w=1/[\s^2^(Fo^2^)+(0.0001P)^2^+42.3423P] where P=(Fo^2^+2Fc^2^)/3'
_refine_ls_weighting_scheme calc
_refine_ls_wR_factor_gt 0.0952
_refine_ls_wR_factor_ref 0.0959
_reflns_number_gt 10824
_reflns_number_total 11067
_reflns_threshold_expression >2sigma(I)
_cod_data_source_file b317027f.txt
_cod_data_source_block shelxl_b
_cod_original_cell_volume 9774.0(11)
_cod_original_sg_symbol_H-M 'C 2/c'
_cod_database_code 7013999

loop_
_symmetry_equiv_pos_as_xyz
'x, y, z'
'-x, y, -z+1/2'
'x+1/2, y+1/2, z'
'-x+1/2, y+1/2, -z+1/2'
'-x, -y, -z'
'x, -y, z-1/2'
'-x+1/2, -y+1/2, -z'
'x+1/2, -y+1/2, z-1/2'

loop_
_atom_site_label
_atom_site_type_symbol
_atom_site_fract_x
_atom_site_fract_y
_atom_site_fract_z
_atom_site_U_iso_or_equiv
_atom_site_adp_type
_atom_site_occupancy
_atom_site_symmetry_multiplicity
_atom_site_calc_flag
_atom_site_refinement_flags
_atom_site_disorder_assembly
_atom_site_disorder_group
Sm1 Sm 0.197363(6) 0.178099(13) 1.014382(9) 0.02377(6) Uani 1 1 d . . .
P1 P 0.20863(3) -0.06037(7) 1.10793(5) 0.0301(2) Uani 1 1 d . . .
P2 P 0.09660(4) 0.21115(8) 1.09496(5) 0.0348(2) Uani 1 1 d . . .
O1 O 0.15329(9) 0.15229(19) 0.91592(12) 0.0312(6) Uani 1 1 d . . .
O2 O 0.22689(8) 0.33467(17) 0.99278(12) 0.0263(5) Uani 1 1 d . . .
O3 O 0.20802(10) 0.0272(2) 1.07235(13) 0.0374(7) Uani 1 1 d . . .
O4 O 0.13994(10) 0.1912(2) 1.08398(14) 0.0430(7) Uani 1 1 d . . .
N1 N 0.18890(13) -0.0447(3) 1.17280(17) 0.0415(9) Uani 1 1 d . . .
N2 N 0.25499(12) -0.1087(3) 1.13013(18) 0.0427(9) Uani 1 1 d . . .
N3 N 0.18203(13) -0.1394(3) 1.06231(17) 0.0425(9) Uani 1 1 d . . .
N4 N 0.07372(15) 0.2995(3) 1.0549(2) 0.0520(10) Uani 1 1 d . . .
N5 N 0.09738(13) 0.2292(3) 1.17176(18) 0.0459(10) Uani 1 1 d . . .
N6 N 0.06393(12) 0.1264(3) 1.07187(18) 0.0432(9) Uani 1 1 d . . .
C1 C 0.13152(12) 0.1786(3) 0.85945(16) 0.0262(7) Uani 1 1 d . . .
C2 C 0.09685(12) 0.1267(3) 0.82565(17) 0.0263(8) Uani 1 1 d . . .
C3 C 0.07434(12) 0.1615(3) 0.76788(18) 0.0289(8) Uani 1 1 d . . .
H3 H 0.0506 0.1278 0.7465 0.035 Uiso 1 1 calc R . .
C4 C 0.08477(12) 0.2429(3) 0.74005(18) 0.0293(8) Uani 1 1 d . . .
C5 C 0.12014(12) 0.2902(3) 0.77260(18) 0.0284(8) Uani 1 1 d . . .
H5 H 0.1287 0.3450 0.7543 0.034 Uiso 1 1 calc R . .
C6 C 0.14317(12) 0.2604(3) 0.83036(17) 0.0254(7) Uani 1 1 d . . .
C7 C 0.19386(11) 0.3907(2) 0.97522(17) 0.0237(7) Uani 1 1 d . . .
C8 C 0.18182(12) 0.4563(3) 1.01812(17) 0.0276(8) Uani 1 1 d . . .
C9 C 0.14707(12) 0.5134(3) 0.99599(18) 0.0294(8) Uani 1 1 d . . .
H9 H 0.1392 0.5574 1.0247 0.035 Uiso 1 1 calc R . .
C10 C 0.12323(13) 0.5091(3) 0.93371(19) 0.0324(9) Uani 1 1 d . . .
C11 C 0.13504(13) 0.4423(3) 0.89369(19) 0.0325(9) Uani 1 1 d . . .
H11 H 0.1192 0.4365 0.8515 0.039 Uiso 1 1 calc R . .
C12 C 0.16916(12) 0.3836(2) 0.91291(17) 0.0267(8) Uani 1 1 d . . .
C13 C 0.18111(12) 0.3137(3) 0.86522(17) 0.0266(7) Uani 1 1 d . . .
H13 H 0.2004 0.2680 0.8909 0.032 Uiso 1 1 calc R . .
C14 C 0.08536(13) 0.0331(3) 0.85087(18) 0.0311(8) Uani 1 1 d . . .
C15 C 0.07364(13) 0.0434(3) 0.91762(19) 0.0348(9) Uani 1 1 d . . .
H15A H 0.0688 -0.0175 0.9346 0.052 Uiso 1 1 calc R . .
H15B H 0.0478 0.0802 0.9143 0.052 Uiso 1 1 calc R . .
H15C H 0.0968 0.0739 0.9464 0.052 Uiso 1 1 calc R . .
C16 C 0.12304(14) -0.0325(3) 0.8533(2) 0.0389(10) Uani 1 1 d . . .
H16A H 0.1289 -0.0411 0.8100 0.058 Uiso 1 1 calc R . .
H16B H 0.1162 -0.0918 0.8706 0.058 Uiso 1 1 calc R . .
H16C H 0.1481 -0.0063 0.8808 0.058 Uiso 1 1 calc R . .
C17 C 0.04692(15) -0.0115(3) 0.8080(2) 0.0427(11) Uani 1 1 d . . .
H17A H 0.0528 -0.0195 0.7647 0.064 Uiso 1 1 calc R . .
H17B H 0.0221 0.0281 0.8064 0.064 Uiso 1 1 calc R . .
H17C H 0.0413 -0.0714 0.8257 0.064 Uiso 1 1 calc R . .
C18 C 0.05980(14) 0.2780(3) 0.6758(2) 0.0405(10) Uani 1 1 d D . .
C19A C 0.0216(3) 0.2204(7) 0.6492(4) 0.059(2) Uani 0.60 1 d P . .
H19A H 0.0011 0.2233 0.6781 0.088 Uiso 0.60 1 calc PR . .
H19B H 0.0304 0.1566 0.6452 0.088 Uiso 0.60 1 calc PR . .
H19C H 0.0085 0.2438 0.6069 0.088 Uiso 0.60 1 calc PR . .
C19B C 0.0147(4) 0.3003(13) 0.6873(7) 0.075(5) Uani 0.40 1 d PD . .
H19D H 0.0140 0.2956 0.7331 0.113 Uiso 0.40 1 calc PR . .
H19E H -0.0055 0.2565 0.6635 0.113 Uiso 0.40 1 calc PR . .
H19F H 0.0070 0.3627 0.6724 0.113 Uiso 0.40 1 calc PR . .
C20A C 0.0900(3) 0.2677(9) 0.6261(4) 0.072(3) Uani 0.60 1 d PD . .
H20A H 0.1184 0.2505 0.6485 0.108 Uiso 0.60 1 calc PR . .
H20B H 0.0915 0.3261 0.6038 0.108 Uiso 0.60 1 calc PR . .
H20C H 0.0791 0.2199 0.5950 0.108 Uiso 0.60 1 calc PR . .
C20B C 0.0565(6) 0.2064(10) 0.6261(6) 0.068(4) Uani 0.40 1 d P . .
H20D H 0.0326 0.1659 0.6292 0.103 Uiso 0.40 1 calc PR . .
H20E H 0.0827 0.1704 0.6325 0.103 Uiso 0.40 1 calc PR . .
H20F H 0.0520 0.2353 0.5838 0.103 Uiso 0.40 1 calc PR . .
C21A C 0.0502(4) 0.3782(7) 0.6775(6) 0.073(3) Uani 0.60 1 d P . .
H21A H 0.0313 0.3893 0.7081 0.110 Uiso 0.60 1 calc PR . .
H21B H 0.0363 0.3985 0.6349 0.110 Uiso 0.60 1 calc PR . .
H21C H 0.0765 0.4126 0.6908 0.110 Uiso 0.60 1 calc PR . .
C21B C 0.0780(5) 0.3650(11) 0.6536(6) 0.059(4) Uani 0.40 1 d P . .
H21D H 0.0676 0.4178 0.6747 0.089 Uiso 0.40 1 calc PR . .
H21E H 0.0692 0.3709 0.6071 0.089 Uiso 0.40 1 calc PR . .
H21F H 0.1089 0.3627 0.6645 0.089 Uiso 0.40 1 calc PR . .
C22 C 0.20745(13) 0.4661(3) 1.08698(18) 0.0310(8) Uani 1 1 d . . .
C23 C 0.21471(16) 0.3723(3) 1.1206(2) 0.0450(11) Uani 1 1 d . . .
H23A H 0.2359 0.3376 1.1026 0.067 Uiso 1 1 calc R . .
H23B H 0.1880 0.3380 1.1142 0.067 Uiso 1 1 calc R . .
H23C H 0.2249 0.3817 1.1666 0.067 Uiso 1 1 calc R . .
C24 C 0.18472(16) 0.5261(4) 1.1296(2) 0.0476(12) Uani 1 1 d . . .
H24A H 0.2019 0.5298 1.1727 0.071 Uiso 1 1 calc R . .
H24B H 0.1571 0.4990 1.1321 0.071 Uiso 1 1 calc R . .
H24C H 0.1806 0.5879 1.1113 0.071 Uiso 1 1 calc R . .
C25 C 0.25011(14) 0.5113(3) 1.0842(2) 0.0427(11) Uani 1 1 d . . .
H25A H 0.2643 0.4774 1.0543 0.064 Uiso 1 1 calc R . .
H25B H 0.2679 0.5106 1.1269 0.064 Uiso 1 1 calc R . .
H25C H 0.2455 0.5749 1.0696 0.064 Uiso 1 1 calc R . .
C26 C 0.08623(15) 0.5754(3) 0.9105(2) 0.0420(10) Uani 1 1 d . . .
C27A C 0.0535(3) 0.5693(9) 0.9549(6) 0.081(3) Uani 0.60 1 d P . .
H27A H 0.0675 0.5821 0.9990 0.121 Uiso 0.60 1 calc PR . .
H27B H 0.0413 0.5075 0.9525 0.121 Uiso 0.60 1 calc PR . .
H27C H 0.0310 0.6145 0.9415 0.121 Uiso 0.60 1 calc PR . .
C27B C 0.0761(6) 0.6344(11) 0.9645(7) 0.069(5) Uani 0.40 1 d P . .
H27D H 0.0994 0.6305 1.0013 0.103 Uiso 0.40 1 calc PR . .
H27E H 0.0499 0.6125 0.9769 0.103 Uiso 0.40 1 calc PR . .
H27F H 0.0724 0.6983 0.9502 0.103 Uiso 0.40 1 calc PR . .
C28A C 0.0624(4) 0.5541(8) 0.8420(5) 0.070(3) Uani 0.60 1 d P . .
H28A H 0.0393 0.5983 0.8301 0.105 Uiso 0.60 1 calc PR . .
H28B H 0.0507 0.4919 0.8407 0.105 Uiso 0.60 1 calc PR . .
H28C H 0.0820 0.5587 0.8119 0.105 Uiso 0.60 1 calc PR . .
C28B C 0.0474(4) 0.5206(10) 0.8813(9) 0.065(4) Uani 0.40 1 d P . .
H28D H 0.0352 0.4920 0.9154 0.097 Uiso 0.40 1 calc PR . .
H28E H 0.0555 0.4728 0.8534 0.097 Uiso 0.40 1 calc PR . .
H28F H 0.0265 0.5615 0.8561 0.097 Uiso 0.40 1 calc PR . .
C29A C 0.1018(4) 0.6737(7) 0.9116(8) 0.082(4) Uani 0.60 1 d P . .
H29A H 0.1170 0.6888 0.9546 0.122 Uiso 0.60 1 calc PR . .
H29B H 0.0775 0.7151 0.9001 0.122 Uiso 0.60 1 calc PR . .
H29C H 0.1208 0.6808 0.8807 0.122 Uiso 0.60 1 calc PR . .
C29B C 0.0988(6) 0.6389(15) 0.8615(11) 0.096(8) Uani 0.40 1 d P . .
H29D H 0.1201 0.6824 0.8828 0.145 Uiso 0.40 1 calc PR . .
H29E H 0.0738 0.6726 0.8399 0.145 Uiso 0.40 1 calc PR . .
H29F H 0.1107 0.6030 0.8300 0.145 Uiso 0.40 1 calc PR . .
C30 C 0.20674(15) 0.3601(3) 0.8198(2) 0.0427(11) Uani 1 1 d . . .
H30A H 0.2163 0.3136 0.7923 0.064 Uiso 1 1 calc R . .
H30B H 0.2313 0.3912 0.8449 0.064 Uiso 1 1 calc R . .
H30C H 0.1889 0.4051 0.7931 0.064 Uiso 1 1 calc R . .
C31 C 0.18742(17) 0.0445(4) 1.2027(2) 0.0500(12) Uani 1 1 d . . .
H31A H 0.1592 0.0543 1.2128 0.075 Uiso 1 1 calc R . .
H31B H 0.1934 0.0925 1.1733 0.075 Uiso 1 1 calc R . .
H31C H 0.2087 0.0469 1.2421 0.075 Uiso 1 1 calc R . .
C32 C 0.1795(2) -0.1211(4) 1.2127(3) 0.0710(18) Uani 1 1 d . . .
H32A H 0.1971 -0.1160 1.2554 0.106 Uiso 1 1 calc R . .
H32B H 0.1855 -0.1793 1.1930 0.106 Uiso 1 1 calc R . .
H32C H 0.1495 -0.1190 1.2164 0.106 Uiso 1 1 calc R . .
C33 C 0.2808(2) -0.1038(5) 1.1928(3) 0.0750(18) Uani 1 1 d . . .
H33A H 0.2852 -0.1657 1.2108 0.112 Uiso 1 1 calc R . .
H33B H 0.2666 -0.0659 1.2206 0.112 Uiso 1 1 calc R . .
H33C H 0.3082 -0.0764 1.1897 0.112 Uiso 1 1 calc R . .
C34 C 0.2797(2) -0.1367(5) 1.0829(3) 0.086(2) Uani 1 1 d . . .
H34A H 0.3039 -0.0953 1.0846 0.129 Uiso 1 1 calc R . .
H34B H 0.2620 -0.1342 1.0402 0.129 Uiso 1 1 calc R . .
H34C H 0.2899 -0.1996 1.0920 0.129 Uiso 1 1 calc R . .
C35 C 0.1485(2) -0.1148(4) 1.0100(3) 0.076(2) Uani 1 1 d . . .
H35A H 0.1526 -0.1468 0.9711 0.114 Uiso 1 1 calc R . .
H35B H 0.1489 -0.0483 1.0029 0.114 Uiso 1 1 calc R . .
H35C H 0.1211 -0.1324 1.0205 0.114 Uiso 1 1 calc R . .
C36 C 0.1887(2) -0.2363(4) 1.0702(3) 0.0752(19) Uani 1 1 d . . .
H36A H 0.1631 -0.2651 1.0803 0.113 Uiso 1 1 calc R . .
H36B H 0.2126 -0.2476 1.1052 0.113 Uiso 1 1 calc R . .
H36C H 0.1950 -0.2626 1.0305 0.113 Uiso 1 1 calc R . .
C37 C 0.0729(2) 0.3006(4) 0.9854(3) 0.0722(18) Uani 1 1 d . . .
H37A H 0.0457 0.3252 0.9634 0.108 Uiso 1 1 calc R . .
H37B H 0.0765 0.2379 0.9705 0.108 Uiso 1 1 calc R . .
H37C H 0.0959 0.3393 0.9761 0.108 Uiso 1 1 calc R . .
C38 C 0.0710(2) 0.3895(4) 1.0828(3) 0.0670(16) Uani 1 1 d . . .
H38A H 0.0933 0.4290 1.0717 0.101 Uiso 1 1 calc R . .
H38B H 0.0747 0.3839 1.1294 0.101 Uiso 1 1 calc R . .
H38C H 0.0433 0.4165 1.0660 0.101 Uiso 1 1 calc R . .
C39 C 0.13429(18) 0.2666(4) 1.2141(2) 0.0613(15) Uani 1 1 d . . .
H39A H 0.1293 0.3313 1.2228 0.092 Uiso 1 1 calc R . .
H39B H 0.1591 0.2614 1.1936 0.092 Uiso 1 1 calc R . .
H39C H 0.1393 0.2322 1.2544 0.092 Uiso 1 1 calc R . .
C40 C 0.0588(2) 0.2303(5) 1.1990(3) 0.0685(17) Uani 1 1 d . . .
H40A H 0.0644 0.2012 1.2413 0.103 Uiso 1 1 calc R . .
H40B H 0.0364 0.1964 1.1709 0.103 Uiso 1 1 calc R . .
H40C H 0.0497 0.2939 1.2031 0.103 Uiso 1 1 calc R . .
C41 C 0.01858(17) 0.1345(5) 1.0490(3) 0.0678(17) Uani 1 1 d . . .
H41A H 0.0104 0.0975 1.0102 0.102 Uiso 1 1 calc R . .
H41B H 0.0113 0.1990 1.0392 0.102 Uiso 1 1 calc R . .
H41C H 0.0034 0.1126 1.0821 0.102 Uiso 1 1 calc R . .
C42 C 0.0779(2) 0.0337(4) 1.0923(3) 0.0712(18) Uani 1 1 d . . .
H42A H 0.0670 0.0175 1.1311 0.107 Uiso 1 1 calc R . .
H42B H 0.1089 0.0315 1.1014 0.107 Uiso 1 1 calc R . .
H42C H 0.0671 -0.0101 1.0582 0.107 Uiso 1 1 calc R . .

loop_
_atom_site_aniso_label
_atom_site_aniso_U_11
_atom_site_aniso_U_22
_atom_site_aniso_U_33
_atom_site_aniso_U_23
_atom_site_aniso_U_13
_atom_site_aniso_U_12
Sm1 0.02354(10) 0.02560(9) 0.02141(9) 0.00108(8) 0.00215(7) -0.00522(8)
P1 0.0337(6) 0.0312(5) 0.0252(5) 0.0066(4) 0.0048(4) -0.0006(4)
P2 0.0339(6) 0.0377(6) 0.0351(6) -0.0034(4) 0.0123(5) -0.0070(5)
O1 0.0305(15) 0.0347(15) 0.0260(13) 0.0021(11) -0.0014(11) -0.0040(11)
O2 0.0259(13) 0.0234(13) 0.0285(13) 0.0003(10) 0.0027(10) -0.0003(10)
O3 0.0482(18) 0.0349(15) 0.0305(14) 0.0070(12) 0.0106(13) -0.0046(13)
O4 0.0358(17) 0.054(2) 0.0422(17) 0.0004(15) 0.0154(13) -0.0028(14)
N1 0.055(2) 0.040(2) 0.0341(19) 0.0077(16) 0.0197(17) -0.0026(18)
N2 0.037(2) 0.053(2) 0.037(2) 0.0118(17) 0.0048(16) 0.0065(18)
N3 0.052(2) 0.0338(19) 0.0357(19) 0.0050(15) -0.0069(17) 0.0002(17)
N4 0.063(3) 0.041(2) 0.050(2) -0.0018(18) 0.004(2) -0.002(2)
N5 0.046(2) 0.057(2) 0.039(2) -0.0106(18) 0.0178(18) -0.0091(19)
N6 0.043(2) 0.044(2) 0.045(2) -0.0035(17) 0.0130(17) -0.0125(17)
C1 0.0269(18) 0.0295(18) 0.0216(16) -0.0019(15) 0.0028(14) 0.0001(16)
C2 0.0271(19) 0.0305(19) 0.0213(17) -0.0021(14) 0.0042(14) -0.0027(15)
C3 0.0256(19) 0.033(2) 0.0267(18) -0.0018(15) 0.0006(15) -0.0061(15)
C4 0.0271(19) 0.035(2) 0.0248(18) -0.0002(15) 0.0015(15) -0.0015(16)
C5 0.031(2) 0.0269(18) 0.0276(18) 0.0009(15) 0.0055(15) -0.0007(15)
C6 0.0275(19) 0.0261(18) 0.0234(17) -0.0051(14) 0.0066(14) -0.0014(15)
C7 0.0255(18) 0.0205(16) 0.0247(17) 0.0017(14) 0.0042(14) -0.0062(14)
C8 0.0296(19) 0.0285(19) 0.0246(18) -0.0021(15) 0.0047(15) -0.0049(15)
C9 0.030(2) 0.0268(19) 0.032(2) -0.0079(15) 0.0053(16) -0.0015(15)
C10 0.032(2) 0.0281(19) 0.035(2) -0.0009(16) 0.0025(17) 0.0020(16)
C11 0.033(2) 0.031(2) 0.0292(19) -0.0032(16) -0.0042(16) -0.0007(16)
C12 0.030(2) 0.0227(17) 0.0264(18) -0.0016(14) 0.0036(15) -0.0034(15)
C13 0.0287(19) 0.0252(18) 0.0247(17) -0.0036(14) 0.0016(15) -0.0034(15)
C14 0.033(2) 0.032(2) 0.0271(19) 0.0001(16) 0.0018(16) -0.0061(17)
C15 0.035(2) 0.040(2) 0.030(2) 0.0037(17) 0.0083(17) -0.0052(18)
C16 0.047(3) 0.031(2) 0.039(2) 0.0008(18) 0.0083(19) 0.0001(19)
C17 0.047(3) 0.039(2) 0.038(2) 0.0013(19) -0.002(2) -0.018(2)
C18 0.041(3) 0.047(3) 0.030(2) 0.0122(19) -0.0039(18) -0.005(2)
C19A 0.042(5) 0.077(6) 0.047(5) 0.017(5) -0.020(4) -0.016(5)
C19B 0.042(7) 0.126(15) 0.056(8) 0.053(10) 0.003(6) 0.022(8)
C20A 0.071(7) 0.115(9) 0.028(4) 0.028(5) 0.002(4) -0.003(6)
C20B 0.105(13) 0.064(9) 0.028(6) 0.001(6) -0.009(7) 0.000(9)
C21A 0.080(8) 0.050(6) 0.077(7) 0.020(5) -0.018(6) 0.013(5)
C21B 0.068(10) 0.068(9) 0.035(7) 0.017(6) -0.009(6) -0.019(8)
C22 0.032(2) 0.036(2) 0.0249(18) -0.0078(16) 0.0041(16) -0.0022(17)
C23 0.057(3) 0.048(3) 0.027(2) 0.0032(19) 0.001(2) -0.003(2)
C24 0.049(3) 0.064(3) 0.030(2) -0.012(2) 0.006(2) 0.006(2)
C25 0.037(2) 0.050(3) 0.040(2) -0.016(2) 0.0031(19) -0.010(2)
C26 0.038(2) 0.038(2) 0.045(3) -0.003(2) -0.004(2) 0.0087(19)
C27A 0.052(6) 0.089(9) 0.100(9) 0.017(7) 0.011(6) 0.040(6)
C27B 0.081(11) 0.051(8) 0.066(9) -0.013(7) -0.008(8) 0.040(8)
C28A 0.058(7) 0.069(7) 0.070(7) -0.004(5) -0.026(5) 0.027(6)
C28B 0.036(7) 0.046(8) 0.101(13) -0.019(8) -0.018(8) 0.013(6)
C29A 0.055(6) 0.038(5) 0.145(12) 0.002(7) 0.002(8) 0.009(5)
C29B 0.084(13) 0.094(15) 0.121(16) 0.075(13) 0.044(13) 0.059(12)
C30 0.047(3) 0.048(3) 0.035(2) -0.0100(19) 0.014(2) -0.020(2)
C31 0.063(3) 0.057(3) 0.034(2) 0.000(2) 0.020(2) -0.001(3)
C32 0.111(5) 0.059(4) 0.051(3) 0.013(3) 0.038(3) -0.019(3)
C33 0.062(4) 0.073(4) 0.077(4) -0.001(3) -0.021(3) 0.012(3)
C34 0.072(4) 0.104(5) 0.093(5) 0.041(4) 0.046(4) 0.043(4)
C35 0.088(5) 0.057(3) 0.065(4) -0.006(3) -0.037(3) 0.001(3)
C36 0.103(5) 0.038(3) 0.078(4) -0.003(3) -0.004(4) -0.002(3)
C37 0.108(5) 0.056(3) 0.045(3) 0.007(3) -0.007(3) -0.005(3)
C38 0.071(4) 0.045(3) 0.090(4) -0.005(3) 0.027(3) 0.006(3)
C39 0.064(4) 0.080(4) 0.041(3) -0.018(3) 0.012(3) -0.016(3)
C40 0.073(4) 0.086(4) 0.057(3) -0.016(3) 0.040(3) -0.020(3)
C41 0.043(3) 0.087(4) 0.076(4) -0.020(3) 0.019(3) -0.027(3)
C42 0.111(5) 0.040(3) 0.060(3) -0.002(3) 0.009(3) -0.014(3)

loop_
_atom_type_symbol
_atom_type_description
_atom_type_scat_dispersion_real
_atom_type_scat_dispersion_imag
_atom_type_scat_source
C C 0.0033 0.0016 'International Tables Vol C Tables 4.2.6.8 and 6.1.1.4'
H H 0.0000 0.0000 'International Tables Vol C Tables 4.2.6.8 and 6.1.1.4'
N N 0.0061 0.0033 'International Tables Vol C Tables 4.2.6.8 and 6.1.1.4'
O O 0.0106 0.0060 'International Tables Vol C Tables 4.2.6.8 and 6.1.1.4'
P P 0.1023 0.0942 'International Tables Vol C Tables 4.2.6.8 and 6.1.1.4'
Sm Sm -0.1638 3.4418 'International Tables Vol C Tables 4.2.6.8 and 6.1.1.4'

loop_
_geom_angle_atom_site_label_1
_geom_angle_atom_site_label_2
_geom_angle_atom_site_label_3
_geom_angle
_geom_angle_site_symmetry_1
_geom_angle_site_symmetry_3
_geom_angle_publ_flag
O1 Sm1 O2 112.05(9) . 7_557 ?
O1 Sm1 O3 107.73(9) . . ?
O2 Sm1 O3 85.23(9) 7_557 . ?
O1 Sm1 O2 99.66(9) . . ?
O2 Sm1 O2 69.68(9) 7_557 . ?
O3 Sm1 O2 148.32(9) . . ?
O1 Sm1 O4 98.40(10) . . ?
O2 Sm1 O4 149.06(9) 7_557 . ?
O3 Sm1 O4 80.26(10) . . ?
O2 Sm1 O4 111.55(9) . . ?
O3 P1 N1 109.83(18) . . ?
O3 P1 N2 116.36(19) . . ?
N1 P1 N2 106.8(2) . . ?
O3 P1 N3 110.22(18) . . ?
N1 P1 N3 110.8(2) . . ?
N2 P1 N3 102.5(2) . . ?
O4 P2 N6 112.0(2) . . ?
O4 P2 N4 114.6(2) . . ?
N6 P2 N4 103.6(2) . . ?
O4 P2 N5 110.0(2) . . ?
N6 P2 N5 108.1(2) . . ?
N4 P2 N5 108.2(2) . . ?
C1 O1 Sm1 153.6(2) . . ?
C7 O2 Sm1 140.2(2) . 7_557 ?
C7 O2 Sm1 107.2(2) . . ?
Sm1 O2 Sm1 110.32(9) 7_557 . ?
P1 O3 Sm1 172.59(19) . . ?
P2 O4 Sm1 153.85(19) . . ?
C31 N1 C32 113.6(4) . . ?
C31 N1 P1 122.9(3) . . ?
C32 N1 P1 122.3(3) . . ?
C33 N2 C34 111.1(5) . . ?
C33 N2 P1 125.9(4) . . ?
C34 N2 P1 120.5(4) . . ?
C36 N3 C35 114.2(4) . . ?
C36 N3 P1 124.9(4) . . ?
C35 N3 P1 121.0(3) . . ?
C38 N4 C37 114.2(4) . . ?
C38 N4 P2 123.6(4) . . ?
C37 N4 P2 116.9(4) . . ?
C39 N5 C40 113.9(4) . . ?
C39 N5 P2 122.3(3) . . ?
C40 N5 P2 122.3(4) . . ?
C41 N6 C42 114.1(5) . . ?
C41 N6 P2 126.0(4) . . ?
C42 N6 P2 117.5(4) . . ?
O1 C1 C6 119.8(3) . . ?
O1 C1 C2 122.3(3) . . ?
C6 C1 C2 117.9(3) . . ?
C3 C2 C1 118.7(3) . . ?
C3 C2 C14 120.6(3) . . ?
C1 C2 C14 120.7(3) . . ?
C4 C3 C2 123.7(3) . . ?
C4 C3 H3 118.2 . . ?
C2 C3 H3 118.2 . . ?
C3 C4 C5 116.5(3) . . ?
C3 C4 C18 122.2(4) . . ?
C5 C4 C18 121.3(4) . . ?
C6 C5 C4 122.6(4) . . ?
C6 C5 H5 118.7 . . ?
C4 C5 H5 118.7 . . ?
C5 C6 C1 120.5(3) . . ?
C5 C6 C13 121.6(3) . . ?
C1 C6 C13 117.9(3) . . ?
O2 C7 C12 119.7(3) . . ?
O2 C7 C8 121.8(3) . . ?
C12 C7 C8 118.5(3) . . ?
C9 C8 C7 118.5(3) . . ?
C9 C8 C22 121.0(3) . . ?
C7 C8 C22 120.5(3) . . ?
C8 C9 C10 123.6(3) . . ?
C8 C9 H9 118.2 . . ?
C10 C9 H9 118.2 . . ?
C11 C10 C9 116.4(4) . . ?
C11 C10 C26 121.6(4) . . ?
C9 C10 C26 122.0(4) . . ?
C10 C11 C12 122.7(4) . . ?
C10 C11 H11 118.7 . . ?
C12 C11 H11 118.7 . . ?
C11 C12 C7 120.3(3) . . ?
C11 C12 C13 119.5(3) . . ?
C7 C12 C13 120.1(3) . . ?
C6 C13 C12 112.7(3) . . ?
C6 C13 C30 113.2(3) . . ?
C12 C13 C30 110.6(3) . . ?
C6 C13 H13 106.6 . . ?
C12 C13 H13 106.6 . . ?
C30 C13 H13 106.6 . . ?
C2 C14 C16 109.0(3) . . ?
C2 C14 C17 112.8(3) . . ?
C16 C14 C17 107.4(4) . . ?
C2 C14 C15 110.5(3) . . ?
C16 C14 C15 110.7(3) . . ?
C17 C14 C15 106.3(3) . . ?
C14 C15 H15A 109.5 . . ?
C14 C15 H15B 109.5 . . ?
H15A C15 H15B 109.5 . . ?
C14 C15 H15C 109.5 . . ?
H15A C15 H15C 109.5 . . ?
H15B C15 H15C 109.5 . . ?
C14 C16 H16A 109.5 . . ?
C14 C16 H16B 109.5 . . ?
H16A C16 H16B 109.5 . . ?
C14 C16 H16C 109.5 . . ?
H16A C16 H16C 109.5 . . ?
H16B C16 H16C 109.5 . . ?
C14 C17 H17A 109.5 . . ?
C14 C17 H17B 109.5 . . ?
H17A C17 H17B 109.5 . . ?
C14 C17 H17C 109.5 . . ?
H17A C17 H17C 109.5 . . ?
H17B C17 H17C 109.5 . . ?
C20B C18 C21A 136.1(8) . . ?
C20B C18 C21B 110.6(9) . . ?
C21A C18 C21B 44.0(7) . . ?
C20B C18 C19A 52.4(8) . . ?
C21A C18 C19A 113.3(7) . . ?
C21B C18 C19A 133.3(7) . . ?
C20B C18 C4 110.9(6) . . ?
C21A C18 C4 112.3(5) . . ?
C21B C18 C4 112.9(6) . . ?
C19A C18 C4 113.9(4) . . ?
C20B C18 C19B 108.3(11) . . ?
C21A C18 C19B 65.6(9) . . ?
C21B C18 C19B 107.5(10) . . ?
C19A C18 C19B 57.0(8) . . ?
C4 C18 C19B 106.4(6) . . ?
C20B C18 C20A 54.7(8) . . ?
C21A C18 C20A 105.5(7) . . ?
C21B C18 C20A 63.0(8) . . ?
C19A C18 C20A 104.8(7) . . ?
C4 C18 C20A 106.2(5) . . ?
C19B C18 C20A 147.1(7) . . ?
C18 C19A H19A 109.5 . . ?
C18 C19A H19B 109.5 . . ?
H19A C19A H19B 109.5 . . ?
C18 C19A H19C 109.5 . . ?
H19A C19A H19C 109.5 . . ?
H19B C19A H19C 109.5 . . ?
C18 C19B H19D 109.5 . . ?
C18 C19B H19E 109.5 . . ?
H19D C19B H19E 109.5 . . ?
C18 C19B H19F 109.5 . . ?
H19D C19B H19F 109.5 . . ?
H19E C19B H19F 109.5 . . ?
C18 C20A H20A 109.5 . . ?
C18 C20A H20B 109.5 . . ?
H20A C20A H20B 109.5 . . ?
C18 C20A H20C 109.5 . . ?
H20A C20A H20C 109.5 . . ?
H20B C20A H20C 109.5 . . ?
C18 C20B H20D 109.5 . . ?
C18 C20B H20E 109.5 . . ?
H20D C20B H20E 109.5 . . ?
C18 C20B H20F 109.5 . . ?
H20D C20B H20F 109.5 . . ?
H20E C20B H20F 109.5 . . ?
C18 C21A H21A 109.5 . . ?
C18 C21A H21B 109.5 . . ?
H21A C21A H21B 109.5 . . ?
C18 C21A H21C 109.5 . . ?
H21A C21A H21C 109.5 . . ?
H21B C21A H21C 109.5 . . ?
C18 C21B H21D 109.5 . . ?
C18 C21B H21E 109.5 . . ?
H21D C21B H21E 109.5 . . ?
C18 C21B H21F 109.5 . . ?
H21D C21B H21F 109.5 . . ?
H21E C21B H21F 109.5 . . ?
C25 C22 C24 107.6(4) . . ?
C25 C22 C23 109.8(4) . . ?
C24 C22 C23 106.2(4) . . ?
C25 C22 C8 109.2(3) . . ?
C24 C22 C8 112.4(3) . . ?
C23 C22 C8 111.5(3) . . ?
C22 C23 H23A 109.5 . . ?
C22 C23 H23B 109.5 . . ?
H23A C23 H23B 109.5 . . ?
C22 C23 H23C 109.5 . . ?
H23A C23 H23C 109.5 . . ?
H23B C23 H23C 109.5 . . ?
C22 C24 H24A 109.5 . . ?
C22 C24 H24B 109.5 . . ?
H24A C24 H24B 109.5 . . ?
C22 C24 H24C 109.5 . . ?
H24A C24 H24C 109.5 . . ?
H24B C24 H24C 109.5 . . ?
C22 C25 H25A 109.5 . . ?
C22 C25 H25B 109.5 . . ?
H25A C25 H25B 109.5 . . ?
C22 C25 H25C 109.5 . . ?
H25A C25 H25C 109.5 . . ?
H25B C25 H25C 109.5 . . ?
C29B C26 C28B 110.3(13) . . ?
C29B C26 C29A 45.5(10) . . ?
C28B C26 C29A 138.5(8) . . ?
C29B C26 C27B 107.3(12) . . ?
C28B C26 C27B 109.5(11) . . ?
C29A C26 C27B 64.4(9) . . ?
C29B C26 C27A 139.6(8) . . ?
C28B C26 C27A 67.5(9) . . ?
C29A C26 C27A 107.8(8) . . ?
C27B C26 C27A 45.8(8) . . ?
C29B C26 C10 108.6(7) . . ?
C28B C26 C10 109.3(6) . . ?
C29A C26 C10 110.8(5) . . ?
C27B C26 C10 111.8(6) . . ?
C27A C26 C10 109.9(5) . . ?
C29B C26 C28A 67.8(11) . . ?
C28B C26 C28A 43.9(8) . . ?
C29A C26 C28A 108.0(8) . . ?
C27B C26 C28A 133.4(7) . . ?
C27A C26 C28A 106.8(8) . . ?
C10 C26 C28A 113.4(5) . . ?
C26 C27A H27A 109.5 . . ?
C26 C27A H27B 109.5 . . ?
H27A C27A H27B 109.5 . . ?
C26 C27A H27C 109.5 . . ?
H27A C27A H27C 109.5 . . ?
H27B C27A H27C 109.5 . . ?
C26 C27B H27D 109.5 . . ?
C26 C27B H27E 109.5 . . ?
H27D C27B H27E 109.5 . . ?
C26 C27B H27F 109.5 . . ?
H27D C27B H27F 109.5 . . ?
H27E C27B H27F 109.5 . . ?
C26 C28A H28A 109.5 . . ?
C26 C28A H28B 109.5 . . ?
H28A C28A H28B 109.5 . . ?
C26 C28A H28C 109.5 . . ?
H28A C28A H28C 109.5 . . ?
H28B C28A H28C 109.5 . . ?
C26 C28B H28D 109.5 . . ?
C26 C28B H28E 109.5 . . ?
H28D C28B H28E 109.5 . . ?
C26 C28B H28F 109.5 . . ?
H28D C28B H28F 109.5 . . ?
H28E C28B H28F 109.5 . . ?
C26 C29A H29A 109.5 . . ?
C26 C29A H29B 109.5 . . ?
H29A C29A H29B 109.5 . . ?
C26 C29A H29C 109.5 . . ?
H29A C29A H29C 109.5 . . ?
H29B C29A H29C 109.5 . . ?
C26 C29B H29D 109.5 . . ?
C26 C29B H29E 109.5 . . ?
H29D C29B H29E 109.5 . . ?
C26 C29B H29F 109.5 . . ?
H29D C29B H29F 109.5 . . ?
H29E C29B H29F 109.5 . . ?
C13 C30 H30A 109.5 . . ?
C13 C30 H30B 109.5 . . ?
H30A C30 H30B 109.5 . . ?
C13 C30 H30C 109.5 . . ?
H30A C30 H30C 109.5 . . ?
H30B C30 H30C 109.5 . . ?
N1 C31 H31A 109.5 . . ?
N1 C31 H31B 109.5 . . ?
H31A C31 H31B 109.5 . . ?
N1 C31 H31C 109.5 . . ?
H31A C31 H31C 109.5 . . ?
H31B C31 H31C 109.5 . . ?
N1 C32 H32A 109.5 . . ?
N1 C32 H32B 109.5 . . ?
H32A C32 H32B 109.5 . . ?
N1 C32 H32C 109.5 . . ?
H32A C32 H32C 109.5 . . ?
H32B C32 H32C 109.5 . . ?
N2 C33 H33A 109.5 . . ?
N2 C33 H33B 109.5 . . ?
H33A C33 H33B 109.5 . . ?
N2 C33 H33C 109.5 . . ?
H33A C33 H33C 109.5 . . ?
H33B C33 H33C 109.5 . . ?
N2 C34 H34A 109.5 . . ?
N2 C34 H34B 109.5 . . ?
H34A C34 H34B 109.5 . . ?
N2 C34 H34C 109.5 . . ?
H34A C34 H34C 109.5 . . ?
H34B C34 H34C 109.5 . . ?
N3 C35 H35A 109.5 . . ?
N3 C35 H35B 109.5 . . ?
H35A C35 H35B 109.5 . . ?
N3 C35 H35C 109.5 . . ?
H35A C35 H35C 109.5 . . ?
H35B C35 H35C 109.5 . . ?
N3 C36 H36A 109.5 . . ?
N3 C36 H36B 109.5 . . ?
H36A C36 H36B 109.5 . . ?
N3 C36 H36C 109.5 . . ?
H36A C36 H36C 109.5 . . ?
H36B C36 H36C 109.5 . . ?
N4 C37 H37A 109.5 . . ?
N4 C37 H37B 109.5 . . ?
H37A C37 H37B 109.5 . . ?
N4 C37 H37C 109.5 . . ?
H37A C37 H37C 109.5 . . ?
H37B C37 H37C 109.5 . . ?
N4 C38 H38A 109.5 . . ?
N4 C38 H38B 109.5 . . ?
H38A C38 H38B 109.5 . . ?
N4 C38 H38C 109.5 . . ?
H38A C38 H38C 109.5 . . ?
H38B C38 H38C 109.5 . . ?
N5 C39 H39A 109.5 . . ?
N5 C39 H39B 109.5 . . ?
H39A C39 H39B 109.5 . . ?
N5 C39 H39C 109.5 . . ?
H39A C39 H39C 109.5 . . ?
H39B C39 H39C 109.5 . . ?
N5 C40 H40A 109.5 . . ?
N5 C40 H40B 109.5 . . ?
H40A C40 H40B 109.5 . . ?
N5 C40 H40C 109.5 . . ?
H40A C40 H40C 109.5 . . ?
H40B C40 H40C 109.5 . . ?
N6 C41 H41A 109.5 . . ?
N6 C41 H41B 109.5 . . ?
H41A C41 H41B 109.5 . . ?
N6 C41 H41C 109.5 . . ?
H41A C41 H41C 109.5 . . ?
H41B C41 H41C 109.5 . . ?
N6 C42 H42A 109.5 . . ?
N6 C42 H42B 109.5 . . ?
H42A C42 H42B 109.5 . . ?
N6 C42 H42C 109.5 . . ?
H42A C42 H42C 109.5 . . ?
H42B C42 H42C 109.5 . . ?

loop_
_geom_bond_atom_site_label_1
_geom_bond_atom_site_label_2
_geom_bond_distance
_geom_bond_site_symmetry_2
_geom_bond_publ_flag
Sm1 O1 2.332(3) . ?
Sm1 O2 2.473(3) 7_557 ?
Sm1 O3 2.513(3) . ?
Sm1 O2 2.544(2) . ?
Sm1 O4 2.573(3) . ?
P1 O3 1.481(3) . ?
P1 N1 1.635(4) . ?
P1 N2 1.637(4) . ?
P1 N3 1.641(4) . ?
P2 O4 1.482(3) . ?
P2 N6 1.636(4) . ?
P2 N4 1.641(4) . ?
P2 N5 1.649(4) . ?
O1 C1 1.330(4) . ?
O2 C7 1.337(4) . ?
O2 Sm1 2.473(3) 7_557 ?
N1 C31 1.450(6) . ?
N1 C32 1.463(6) . ?
N2 C33 1.435(7) . ?
N2 C34 1.447(7) . ?
N3 C36 1.433(6) . ?
N3 C35 1.445(6) . ?
N4 C38 1.447(6) . ?
N4 C37 1.472(7) . ?
N5 C39 1.456(6) . ?
N5 C40 1.460(6) . ?
N6 C41 1.454(7) . ?
N6 C42 1.464(7) . ?
C1 C6 1.424(5) . ?
C1 C2 1.426(5) . ?
C2 C3 1.401(5) . ?
C2 C14 1.534(5) . ?
C3 C4 1.393(5) . ?
C3 H3 0.9500 . ?
C4 C5 1.398(5) . ?
C4 C18 1.538(5) . ?
C5 C6 1.382(5) . ?
C5 H5 0.9500 . ?
C6 C13 1.519(5) . ?
C7 C12 1.418(5) . ?
C7 C8 1.422(5) . ?
C8 C9 1.402(5) . ?
C8 C22 1.549(5) . ?
C9 C10 1.404(5) . ?
C9 H9 0.9500 . ?
C10 C11 1.390(5) . ?
C10 C26 1.541(6) . ?
C11 C12 1.391(5) . ?
C11 H11 0.9500 . ?
C12 C13 1.533(5) . ?
C13 C30 1.535(5) . ?
C13 H13 1.0000 . ?
C14 C16 1.535(6) . ?
C14 C17 1.538(5) . ?
C14 C15 1.540(5) . ?
C15 H15A 0.9800 . ?
C15 H15B 0.9800 . ?
C15 H15C 0.9800 . ?
C16 H16A 0.9800 . ?
C16 H16B 0.9800 . ?
C16 H16C 0.9800 . ?
C17 H17A 0.9800 . ?
C17 H17B 0.9800 . ?
C17 H17C 0.9800 . ?
C18 C20B 1.474(14) . ?
C18 C21A 1.494(11) . ?
C18 C21B 1.506(14) . ?
C18 C19A 1.508(9) . ?
C18 C19B 1.546(12) . ?
C18 C20A 1.567(9) . ?
C19A H19A 0.9800 . ?
C19A H19B 0.9800 . ?
C19A H19C 0.9800 . ?
C19B H19D 0.9800 . ?
C19B H19E 0.9800 . ?
C19B H19F 0.9800 . ?
C20A H20A 0.9800 . ?
C20A H20B 0.9800 . ?
C20A H20C 0.9800 . ?
C20B H20D 0.9800 . ?
C20B H20E 0.9800 . ?
C20B H20F 0.9800 . ?
C21A H21A 0.9800 . ?
C21A H21B 0.9800 . ?
C21A H21C 0.9800 . ?
C21B H21D 0.9800 . ?
C21B H21E 0.9800 . ?
C21B H21F 0.9800 . ?
C22 C25 1.531(6) . ?
C22 C24 1.537(6) . ?
C22 C23 1.539(6) . ?
C23 H23A 0.9800 . ?
C23 H23B 0.9800 . ?
C23 H23C 0.9800 . ?
C24 H24A 0.9800 . ?
C24 H24B 0.9800 . ?
C24 H24C 0.9800 . ?
C25 H25A 0.9800 . ?
C25 H25B 0.9800 . ?
C25 H25C 0.9800 . ?
C26 C29B 1.500(16) . ?
C26 C28B 1.514(14) . ?
C26 C29A 1.516(11) . ?
C26 C27B 1.516(14) . ?
C26 C27A 1.538(12) . ?
C26 C28A 1.546(10) . ?
C27A H27A 0.9800 . ?
C27A H27B 0.9800 . ?
C27A H27C 0.9800 . ?
C27B H27D 0.9800 . ?
C27B H27E 0.9800 . ?
C27B H27F 0.9800 . ?
C28A H28A 0.9800 . ?
C28A H28B 0.9800 . ?
C28A H28C 0.9800 . ?
C28B H28D 0.9800 . ?
C28B H28E 0.9800 . ?
C28B H28F 0.9800 . ?
C29A H29A 0.9800 . ?
C29A H29B 0.9800 . ?
C29A H29C 0.9800 . ?
C29B H29D 0.9800 . ?
C29B H29E 0.9800 . ?
C29B H29F 0.9800 . ?
C30 H30A 0.9800 . ?
C30 H30B 0.9800 . ?
C30 H30C 0.9800 . ?
C31 H31A 0.9800 . ?
C31 H31B 0.9800 . ?
C31 H31C 0.9800 . ?
C32 H32A 0.9800 . ?
C32 H32B 0.9800 . ?
C32 H32C 0.9800 . ?
C33 H33A 0.9800 . ?
C33 H33B 0.9800 . ?
C33 H33C 0.9800 . ?
C34 H34A 0.9800 . ?
C34 H34B 0.9800 . ?
C34 H34C 0.9800 . ?
C35 H35A 0.9800 . ?
C35 H35B 0.9800 . ?
C35 H35C 0.9800 . ?
C36 H36A 0.9800 . ?
C36 H36B 0.9800 . ?
C36 H36C 0.9800 . ?
C37 H37A 0.9800 . ?
C37 H37B 0.9800 . ?
C37 H37C 0.9800 . ?
C38 H38A 0.9800 . ?
C38 H38B 0.9800 . ?
C38 H38C 0.9800 . ?
C39 H39A 0.9800 . ?
C39 H39B 0.9800 . ?
C39 H39C 0.9800 . ?
C40 H40A 0.9800 . ?
C40 H40B 0.9800 . ?
C40 H40C 0.9800 . ?
C41 H41A 0.9800 . ?
C41 H41B 0.9800 . ?
C41 H41C 0.9800 . ?
C42 H42A 0.9800 . ?
C42 H42B 0.9800 . ?
C42 H42C 0.9800 . ?
